data_4081482
loop_
_publ_author_name
'Wendji, Anicet Siakam'
'Lutter, Michael'
'Dietz, Christina'
'Jouikov, Viatcheslav'
'Jurkschat, Klaus'

_publ_section_title
;
 Novel Tin-Containing Crown Ether Substituted Ferrocenophanes as
 Redox-Active Hosts for the Ditopic Complexation of Lithium Chloride
;
_journal_issue 20
_journal_name_full Organometallics
_journal_page_first 5720
_journal_paper_doi 10.1021/om400219r
_journal_volume 32
_journal_year 2013
_chemical_formula_moiety 'C26 H43 Cl2 Fe Li O4 Si2 Sn'
_chemical_formula_sum 'C26 H43 Cl2 Fe Li O4 Si2 Sn'
_chemical_formula_weight 728.16
_chemical_melting_point 485
_chemical_name_systematic
; 
LiCl complex of compound3
;
_space_group_IT_number 4
_symmetry_cell_setting monoclinic
_symmetry_space_group_name_Hall 'P 2yb'
_symmetry_space_group_name_H-M 'P 1 21 1'
_atom_sites_solution_hydrogens geom
_atom_sites_solution_primary direct
_atom_sites_solution_secondary difmap
_audit_creation_method SHELXL-97
_cell_angle_alpha 90.00
_cell_angle_beta 96.522(4)
_cell_angle_gamma 90.00
_cell_formula_units_Z 2
_cell_length_a 9.7753(4)
_cell_length_b 12.5265(6)
_cell_length_c 12.9160(7)
_cell_measurement_reflns_used 9319
_cell_measurement_temperature 173(2)
_cell_measurement_theta_max 29.1529
_cell_measurement_theta_min 2.0951
_cell_volume 1571.33(13)
_computing_cell_refinement 'CrysAlisPro, Oxford Diffraction Ltd., Version 1.171.33.55''
_computing_data_collection 'CrysAlisPro, Oxford Diffraction Ltd., Version 1.171.33.55''
_computing_data_reduction 'CrysAlisPro, Oxford Diffraction Ltd., Version 1.171.33.55''
_computing_molecular_graphics 'SHELXP-97 (Sheldrick, 1997)'
_computing_publication_material 'enCIFer Version 1.4'
_computing_structure_refinement 'SHELXL-97 (Sheldrick, 1997)'
_computing_structure_solution 'SHELXS-97 (Sheldrick, 1990)'
_diffrn_ambient_temperature 173(2)
_diffrn_measured_fraction_theta_full 1.000
_diffrn_measured_fraction_theta_max 1.000
_diffrn_measurement_device_type 'XcaliburS CCD Diffractometer'
_diffrn_measurement_method '\w und \y scan'
_diffrn_radiation_monochromator graphite
_diffrn_radiation_source 'fine-focus sealed tube'
_diffrn_radiation_type MoK\a
_diffrn_radiation_wavelength 0.71073
_diffrn_reflns_av_R_equivalents 0.0509
_diffrn_reflns_av_sigmaI/netI 0.0634
_diffrn_reflns_limit_h_max 11
_diffrn_reflns_limit_h_min -11
_diffrn_reflns_limit_k_max 15
_diffrn_reflns_limit_k_min -15
_diffrn_reflns_limit_l_max 15
_diffrn_reflns_limit_l_min -15
_diffrn_reflns_number 18426
_diffrn_reflns_theta_full 25.50
_diffrn_reflns_theta_max 25.50
_diffrn_reflns_theta_min 2.10
_exptl_absorpt_coefficient_mu 1.532
_exptl_absorpt_correction_T_max 1.00000
_exptl_absorpt_correction_T_min 0.88898
_exptl_absorpt_correction_type multi-scan
_exptl_absorpt_process_details
;
CrysAlis RED, Oxford Diffraction Ltd.,
Version 1.171.32.37 (release 24-10-2008 CrysAlis171 .NET)
(compiled Oct 24 2008,09:44:38)
Empirical absorption correction using spherical harmonics,
 implemented in SCALE3 ABSPACK scaling algorithm.
;
_exptl_crystal_colour orange
_exptl_crystal_density_diffrn 1.539
_exptl_crystal_density_method 'not measured'
_exptl_crystal_description block
_exptl_crystal_F_000 744
_exptl_crystal_size_max 0.46
_exptl_crystal_size_mid 0.23
_exptl_crystal_size_min 0.21
_refine_diff_density_max 0.438
_refine_diff_density_min -0.412
_refine_diff_density_rms 0.073
_refine_ls_abs_structure_details 'Flack H D (1983), Acta Cryst. A39, 876-881'
_refine_ls_abs_structure_Flack -0.008(14)
_refine_ls_extinction_method none
_refine_ls_goodness_of_fit_ref 0.937
_refine_ls_hydrogen_treatment constr
_refine_ls_matrix_type full
_refine_ls_number_parameters 338
_refine_ls_number_reflns 5848
_refine_ls_number_restraints 1
_refine_ls_restrained_S_all 0.937
_refine_ls_R_factor_all 0.0364
_refine_ls_R_factor_gt 0.0306
_refine_ls_shift/su_max 0.001
_refine_ls_shift/su_mean 0.000
_refine_ls_structure_factor_coef Fsqd
_refine_ls_weighting_details 'calc w=1/[\s^2^(Fo^2^)+(0.0158P)^2^+0.0000P] where P=(Fo^2^+2Fc^2^)/3'
_refine_ls_weighting_scheme calc
_refine_ls_wR_factor_gt 0.0509
_refine_ls_wR_factor_ref 0.0517
_reflns_number_gt 5202
_reflns_number_total 5848
_reflns_threshold_expression >2sigma(I)
_cod_data_source_file om400219r_si_002.cif
_cod_data_source_block compound3_LiCl
_cod_original_sg_symbol_H-M P21
_cod_database_code 4081482

loop_
_symmetry_equiv_pos_as_xyz
'x, y, z'
'-x, y+1/2, -z'

loop_
_atom_site_label
_atom_site_type_symbol
_atom_site_fract_x
_atom_site_fract_y
_atom_site_fract_z
_atom_site_U_iso_or_equiv
_atom_site_adp_type
_atom_site_occupancy
_atom_site_symmetry_multiplicity
_atom_site_calc_flag
_atom_site_refinement_flags
Fe1 Fe -0.35327(6) -0.23996(4) 0.93538(5) 0.01938(14) Uani 1 1 d .
Sn1 Sn -0.22443(2) 0.035590(19) 0.72647(2) 0.01713(7) Uani 1 1 d .
Cl1 Cl -0.33734(11) 0.16602(8) 0.83972(9) 0.0299(3) Uani 1 1 d .
Cl2 Cl -0.09057(10) -0.10541(9) 0.60688(9) 0.0263(3) Uani 1 1 d .
Si1 Si -0.54762(10) -0.10845(9) 0.72596(9) 0.0169(3) Uani 1 1 d .
Si2 Si -0.03043(11) -0.11870(9) 0.92629(9) 0.0201(3) Uani 1 1 d .
Li1 Li 0.1911(7) 0.3776(5) 0.5646(6) 0.0306(18) Uani 1 1 d .
C1 C -0.1863(4) 0.1610(3) 0.6199(4) 0.0277(11) Uani 1 1 d .
H1A H -0.1943 0.1301 0.5489 0.033 Uiso 1 1 calc R
H1B H -0.2606 0.2145 0.6209 0.033 Uiso 1 1 calc R
C2 C -0.0474(5) 0.2205(4) 0.6382(6) 0.062(2) Uani 1 1 d .
H2A H -0.0146 0.1964 0.7106 0.074 Uiso 1 1 calc R
C3 C -0.0597(5) 0.3308(4) 0.6543(5) 0.0580(17) Uani 1 1 d .
H3A H -0.1170 0.3611 0.5932 0.070 Uiso 1 1 calc R
H3B H -0.1105 0.3413 0.7156 0.070 Uiso 1 1 calc R
O1 O 0.0613(3) 0.3898(2) 0.6701(2) 0.0287(7) Uani 1 1 d .
C4 C 0.0618(5) 0.4928(4) 0.7069(5) 0.0590(18) Uani 1 1 d .
H4A H 0.0241 0.4941 0.7749 0.071 Uiso 1 1 calc R
H4B H 0.0023 0.5380 0.6576 0.071 Uiso 1 1 calc R
C5 C 0.2012(4) 0.5352(5) 0.7192(4) 0.0492(13) Uani 1 1 d .
H5A H 0.1986 0.6129 0.7328 0.059 Uiso 1 1 calc R
H5B H 0.2552 0.5007 0.7796 0.059 Uiso 1 1 calc R
O2 O 0.2645(3) 0.5163(2) 0.6287(2) 0.0294(8) Uani 1 1 d .
C6 C 0.4100(4) 0.5165(4) 0.6394(4) 0.0516(15) Uani 1 1 d .
H6A H 0.4447 0.5609 0.7002 0.062 Uiso 1 1 calc R
H6B H 0.4419 0.5492 0.5766 0.062 Uiso 1 1 calc R
C7 C 0.4666(5) 0.4102(4) 0.6531(4) 0.0471(15) Uani 1 1 d .
H7A H 0.5666 0.4115 0.6468 0.057 Uiso 1 1 calc R
H7B H 0.4532 0.3828 0.7231 0.057 Uiso 1 1 calc R
O3 O 0.3972(3) 0.3424(2) 0.5742(2) 0.0261(7) Uani 1 1 d .
C8 C 0.4198(4) 0.2301(3) 0.5897(4) 0.0386(14) Uani 1 1 d .
H8A H 0.4434 0.2145 0.6647 0.046 Uiso 1 1 calc R
H8B H 0.4968 0.2059 0.5519 0.046 Uiso 1 1 calc R
C9 C 0.2927(4) 0.1751(3) 0.5498(4) 0.0378(13) Uani 1 1 d .
H9A H 0.2752 0.1838 0.4733 0.045 Uiso 1 1 calc R
H9B H 0.3008 0.0979 0.5658 0.045 Uiso 1 1 calc R
O4 O 0.1855(3) 0.2192(2) 0.5972(3) 0.0305(8) Uani 1 1 d .
C10 C 0.0556(4) 0.1713(3) 0.5810(4) 0.0353(12) Uani 1 1 d .
H10A H 0.0648 0.0952 0.6015 0.042 Uiso 1 1 calc R
H10B H 0.0228 0.1738 0.5057 0.042 Uiso 1 1 calc R
C11 C -0.0596(4) 0.0040(3) 0.8454(3) 0.0233(11) Uani 1 1 d .
H11A H 0.0256 0.0137 0.8117 0.028 Uiso 1 1 calc R
H11B H -0.0614 0.0634 0.8958 0.028 Uiso 1 1 calc R
C12 C -0.4134(4) -0.0389(3) 0.6630(3) 0.0168(9) Uani 1 1 d .
H12A H -0.4635 0.0178 0.6210 0.020 Uiso 1 1 calc R
H12B H -0.3851 -0.0912 0.6120 0.020 Uiso 1 1 calc R
C13 C 0.0262(4) -0.2355(3) 0.8530(3) 0.0281(11) Uani 1 1 d .
H13A H -0.0445 -0.2526 0.7954 0.042 Uiso 1 1 calc R
H13B H 0.0400 -0.2971 0.8999 0.042 Uiso 1 1 calc R
H13C H 0.1128 -0.2184 0.8253 0.042 Uiso 1 1 calc R
C14 C 0.1117(4) -0.0870(4) 1.0315(4) 0.0342(12) Uani 1 1 d .
H14A H 0.0814 -0.0309 1.0766 0.051 Uiso 1 1 calc R
H14B H 0.1927 -0.0623 1.0000 0.051 Uiso 1 1 calc R
H14C H 0.1356 -0.1512 1.0730 0.051 Uiso 1 1 calc R
C15 C -0.6786(4) -0.1565(3) 0.6197(3) 0.0277(11) Uani 1 1 d .
H15A H -0.6359 -0.2077 0.5759 0.041 Uiso 1 1 calc R
H15B H -0.7144 -0.0957 0.5771 0.041 Uiso 1 1 calc R
H15C H -0.7544 -0.1912 0.6503 0.041 Uiso 1 1 calc R
C16 C -0.6369(4) -0.0219(3) 0.8131(4) 0.0288(11) Uani 1 1 d .
H16A H -0.5688 0.0126 0.8639 0.043 Uiso 1 1 calc R
H16B H -0.6994 -0.0653 0.8500 0.043 Uiso 1 1 calc R
H16C H -0.6898 0.0328 0.7717 0.043 Uiso 1 1 calc R
C21 C -0.4752(4) -0.2283(3) 0.7958(3) 0.0182(9) Uani 1 1 d .
C22 C -0.5382(4) -0.2927(3) 0.8682(3) 0.0268(11) Uani 1 1 d .
H22A H -0.6247 -0.2796 0.8926 0.032 Uiso 1 1 calc R
C23 C -0.4488(5) -0.3800(3) 0.8976(4) 0.0368(13) Uani 1 1 d .
H23A H -0.4655 -0.4350 0.9451 0.044 Uiso 1 1 calc R
C24 C -0.3329(5) -0.3708(3) 0.8447(4) 0.0345(13) Uani 1 1 d .
H24A H -0.2570 -0.4186 0.8499 0.041 Uiso 1 1 calc R
C25 C -0.3473(4) -0.2792(3) 0.7828(3) 0.0237(10) Uani 1 1 d .
H25A H -0.2822 -0.2545 0.7389 0.028 Uiso 1 1 calc R
C26 C -0.1841(4) -0.1514(3) 0.9914(3) 0.0199(10) Uani 1 1 d .
C27 C -0.3084(4) -0.0901(3) 0.9931(3) 0.0174(9) Uani 1 1 d .
H27A H -0.3287 -0.0241 0.9585 0.021 Uiso 1 1 calc R
C28 C -0.3958(4) -0.1461(3) 1.0558(3) 0.0218(10) Uani 1 1 d .
H28A H -0.4848 -0.1238 1.0697 0.026 Uiso 1 1 calc R
C29 C -0.3283(4) -0.2397(3) 1.0938(3) 0.0244(10) Uani 1 1 d .
H29A H -0.3633 -0.2914 1.1377 0.029 Uiso 1 1 calc R
C30 C -0.2002(4) -0.2429(3) 1.0552(3) 0.0234(10) Uani 1 1 d .
H30A H -0.1336 -0.2978 1.0694 0.028 Uiso 1 1 calc R

loop_
_atom_site_aniso_label
_atom_site_aniso_U_11
_atom_site_aniso_U_22
_atom_site_aniso_U_33
_atom_site_aniso_U_23
_atom_site_aniso_U_13
_atom_site_aniso_U_12
Fe1 0.0213(3) 0.0165(3) 0.0194(4) 0.0011(3) -0.0016(3) -0.0038(2)
Sn1 0.01299(12) 0.01726(12) 0.02106(15) 0.00067(16) 0.00164(10) -0.00162(14)
Cl1 0.0282(6) 0.0254(6) 0.0365(8) -0.0099(5) 0.0053(5) 0.0036(5)
Cl2 0.0216(6) 0.0324(6) 0.0254(7) -0.0024(5) 0.0047(5) 0.0059(5)
Si1 0.0128(6) 0.0177(6) 0.0202(7) -0.0031(5) 0.0014(5) -0.0020(5)
Si2 0.0160(6) 0.0240(6) 0.0200(7) 0.0003(6) -0.0002(5) 0.0008(5)
Li1 0.034(4) 0.024(4) 0.034(5) 0.003(4) 0.009(4) -0.003(3)
C1 0.014(2) 0.025(2) 0.046(3) 0.010(2) 0.010(2) 0.0010(19)
C2 0.027(3) 0.026(3) 0.137(7) -0.003(3) 0.034(3) -0.008(2)
C3 0.031(3) 0.072(4) 0.074(5) -0.038(4) 0.018(3) -0.019(3)
O1 0.0341(18) 0.0191(16) 0.035(2) -0.0051(15) 0.0116(14) -0.0064(13)
C4 0.043(3) 0.066(4) 0.070(5) -0.046(3) 0.019(3) -0.010(3)
C5 0.059(3) 0.044(3) 0.049(3) -0.029(4) 0.023(2) -0.024(4)
O2 0.0343(16) 0.028(2) 0.0249(18) -0.0034(15) -0.0004(13) -0.0076(14)
C6 0.040(3) 0.058(4) 0.056(4) -0.026(3) 0.000(2) -0.013(3)
C7 0.032(3) 0.049(3) 0.058(4) -0.012(3) -0.005(3) -0.014(3)
O3 0.0248(16) 0.0231(16) 0.0297(19) 0.0024(14) -0.0001(13) -0.0066(13)
C8 0.024(3) 0.032(3) 0.060(4) 0.014(2) 0.007(2) 0.002(2)
C9 0.024(3) 0.023(3) 0.069(4) 0.009(3) 0.020(2) 0.004(2)
O4 0.0183(16) 0.0243(16) 0.051(2) 0.0046(15) 0.0131(14) -0.0025(12)
C10 0.022(2) 0.034(3) 0.051(4) -0.006(3) 0.010(2) -0.011(2)
C11 0.016(2) 0.029(3) 0.024(3) -0.0006(18) -0.0007(18) -0.0055(17)
C12 0.018(2) 0.017(2) 0.016(2) -0.0009(18) 0.0040(18) 0.0015(17)
C13 0.020(2) 0.030(2) 0.034(3) 0.002(2) 0.003(2) 0.006(2)
C14 0.023(3) 0.049(3) 0.029(3) 0.004(2) -0.005(2) -0.006(2)
C15 0.024(3) 0.025(2) 0.033(3) 0.001(2) -0.002(2) -0.0007(19)
C16 0.021(2) 0.034(3) 0.033(3) -0.006(2) 0.010(2) 0.000(2)
C21 0.020(2) 0.015(2) 0.017(2) -0.0045(19) -0.0052(18) -0.0059(17)
C22 0.029(3) 0.025(2) 0.025(3) 0.001(2) -0.004(2) -0.013(2)
C23 0.058(3) 0.016(2) 0.034(3) 0.002(2) -0.006(3) -0.018(2)
C24 0.051(3) 0.017(2) 0.032(3) -0.001(2) -0.011(3) 0.010(2)
C25 0.024(2) 0.022(2) 0.024(3) -0.0058(19) -0.0023(19) -0.0005(18)
C26 0.016(2) 0.021(2) 0.022(3) 0.000(2) -0.0005(18) -0.0019(17)
C27 0.021(2) 0.017(2) 0.013(2) -0.0052(18) -0.0016(17) -0.0072(17)
C28 0.021(2) 0.022(2) 0.023(3) -0.0066(19) 0.0041(19) -0.0010(18)
C29 0.028(2) 0.023(2) 0.021(3) 0.002(2) -0.0002(19) -0.008(2)
C30 0.022(2) 0.025(2) 0.021(3) 0.004(2) -0.0045(19) 0.000(2)

loop_
_atom_type_symbol
_atom_type_description
_atom_type_scat_dispersion_real
_atom_type_scat_dispersion_imag
_atom_type_scat_source
C C 0.0033 0.0016 'International Tables Vol C Tables 4.2.6.8 and 6.1.1.4'
H H 0.0000 0.0000 'International Tables Vol C Tables 4.2.6.8 and 6.1.1.4'
Cl Cl 0.1484 0.1585 'International Tables Vol C Tables 4.2.6.8 and 6.1.1.4'
Fe Fe 0.3463 0.8444 'International Tables Vol C Tables 4.2.6.8 and 6.1.1.4'
Li Li -0.0003 0.0001 'International Tables Vol C Tables 4.2.6.8 and 6.1.1.4'
O O 0.0106 0.0060 'International Tables Vol C Tables 4.2.6.8 and 6.1.1.4'
Si Si 0.0817 0.0704 'International Tables Vol C Tables 4.2.6.8 and 6.1.1.4'
Sn Sn -0.6537 1.4246 'International Tables Vol C Tables 4.2.6.8 and 6.1.1.4'

loop_
_geom_angle_atom_site_label_1
_geom_angle_atom_site_label_2
_geom_angle_atom_site_label_3
_geom_angle
_geom_angle_site_symmetry_1
_geom_angle_site_symmetry_3
C23 Fe1 C22 41.21(17) . .
C23 Fe1 C30 116.73(18) . .
C22 Fe1 C30 150.11(17) . .
C23 Fe1 C28 124.0(2) . .
C22 Fe1 C28 105.47(17) . .
C30 Fe1 C28 67.86(17) . .
C23 Fe1 C29 104.13(19) . .
C22 Fe1 C29 115.55(18) . .
C30 Fe1 C29 40.34(16) . .
C28 Fe1 C29 40.49(15) . .
C23 Fe1 C24 40.16(19) . .
C22 Fe1 C24 68.41(18) . .
C30 Fe1 C24 108.22(18) . .
C28 Fe1 C24 161.51(19) . .
C29 Fe1 C24 124.88(17) . .
C23 Fe1 C25 67.70(19) . .
C22 Fe1 C25 68.24(18) . .
C30 Fe1 C25 129.34(17) . .
C28 Fe1 C25 155.68(16) . .
C29 Fe1 C25 163.78(16) . .
C24 Fe1 C25 40.06(17) . .
C23 Fe1 C27 163.15(19) . .
C22 Fe1 C27 126.75(16) . .
C30 Fe1 C27 68.28(16) . .
C28 Fe1 C27 40.93(15) . .
C29 Fe1 C27 68.65(16) . .
C24 Fe1 C27 156.25(19) . .
C25 Fe1 C27 122.96(16) . .
C23 Fe1 C21 69.08(16) . .
C22 Fe1 C21 40.97(16) . .
C30 Fe1 C21 167.82(17) . .
C28 Fe1 C21 118.89(15) . .
C29 Fe1 C21 151.19(16) . .
C24 Fe1 C21 68.71(16) . .
C25 Fe1 C21 40.96(15) . .
C27 Fe1 C21 109.47(15) . .
C23 Fe1 C26 152.33(17) . .
C22 Fe1 C26 166.20(16) . .
C30 Fe1 C26 41.04(15) . .
C28 Fe1 C26 69.16(16) . .
C29 Fe1 C26 69.20(16) . .
C24 Fe1 C26 120.62(18) . .
C25 Fe1 C26 111.11(17) . .
C27 Fe1 C26 41.11(14) . .
C21 Fe1 C26 129.46(16) . .
C11 Sn1 C12 137.81(14) . .
C11 Sn1 C1 115.14(15) . .
C12 Sn1 C1 106.12(15) . .
C11 Sn1 Cl1 92.69(11) . .
C12 Sn1 Cl1 95.09(11) . .
C1 Sn1 Cl1 90.98(12) . .
C11 Sn1 Cl2 85.26(11) . .
C12 Sn1 Cl2 87.15(11) . .
C1 Sn1 Cl2 88.95(12) . .
Cl1 Sn1 Cl2 177.69(3) . .
Li1 Cl2 Sn1 114.42(18) 2_546 .
C12 Si1 C21 110.30(17) . .
C12 Si1 C16 113.62(19) . .
C21 Si1 C16 111.1(2) . .
C12 Si1 C15 106.95(19) . .
C21 Si1 C15 106.84(17) . .
C16 Si1 C15 107.7(2) . .
C26 Si2 C13 111.14(18) . .
C26 Si2 C11 110.96(17) . .
C13 Si2 C11 113.5(2) . .
C26 Si2 C14 106.9(2) . .
C13 Si2 C14 107.27(19) . .
C11 Si2 C14 106.60(19) . .
O1 Li1 O2 82.9(3) . .
O1 Li1 O4 84.1(3) . .
O2 Li1 O4 140.5(4) . .
O1 Li1 O3 132.8(4) . .
O2 Li1 O3 81.9(3) . .
O4 Li1 O3 80.0(3) . .
O1 Li1 Cl2 114.5(3) . 2_556
O2 Li1 Cl2 113.8(3) . 2_556
O4 Li1 Cl2 105.5(3) . 2_556
O3 Li1 Cl2 112.5(4) . 2_556
O1 Li1 C9 112.8(3) . .
O2 Li1 C9 135.3(3) . .
O4 Li1 C9 29.28(16) . .
O3 Li1 C9 56.22(19) . .
Cl2 Li1 C9 97.8(3) 2_556 .
O1 Li1 C4 28.03(16) . .
O2 Li1 C4 56.3(2) . .
O4 Li1 C4 110.4(4) . .
O3 Li1 C4 126.5(3) . .
Cl2 Li1 C4 114.2(3) 2_556 .
C9 Li1 C4 136.8(3) . .
C2 C1 Sn1 118.0(3) . .
C2 C1 H1A 107.8 . .
Sn1 C1 H1A 107.8 . .
C2 C1 H1B 107.8 . .
Sn1 C1 H1B 107.8 . .
H1A C1 H1B 107.2 . .
C3 C2 C10 124.7(5) . .
C3 C2 C1 114.2(4) . .
C10 C2 C1 111.5(4) . .
C3 C2 H2A 100.4 . .
C10 C2 H2A 100.4 . .
C1 C2 H2A 100.4 . .
O1 C3 C2 117.4(4) . .
O1 C3 H3A 108.0 . .
C2 C3 H3A 108.0 . .
O1 C3 H3B 108.0 . .
C2 C3 H3B 108.0 . .
H3A C3 H3B 107.2 . .
C4 O1 C3 121.3(4) . .
C4 O1 Li1 109.6(3) . .
C3 O1 Li1 117.5(3) . .
O1 C4 C5 110.3(4) . .
O1 C4 Li1 42.4(3) . .
C5 C4 Li1 76.6(3) . .
O1 C4 H4A 109.6 . .
C5 C4 H4A 109.6 . .
Li1 C4 H4A 147.7 . .
O1 C4 H4B 109.6 . .
C5 C4 H4B 109.6 . .
Li1 C4 H4B 98.6 . .
H4A C4 H4B 108.1 . .
O2 C5 C4 110.2(4) . .
O2 C5 H5A 109.6 . .
C4 C5 H5A 109.6 . .
O2 C5 H5B 109.6 . .
C4 C5 H5B 109.6 . .
H5A C5 H5B 108.1 . .
C5 O2 C6 116.9(3) . .
C5 O2 Li1 108.5(4) . .
C6 O2 Li1 110.4(3) . .
O2 C6 C7 112.1(4) . .
O2 C6 H6A 109.2 . .
C7 C6 H6A 109.2 . .
O2 C6 H6B 109.2 . .
C7 C6 H6B 109.2 . .
H6A C6 H6B 107.9 . .
O3 C7 C6 108.3(4) . .
O3 C7 H7A 110.0 . .
C6 C7 H7A 110.0 . .
O3 C7 H7B 110.0 . .
C6 C7 H7B 110.0 . .
H7A C7 H7B 108.4 . .
C8 O3 C7 115.3(3) . .
C8 O3 Li1 110.7(3) . .
C7 O3 Li1 107.3(3) . .
O3 C8 C9 107.6(3) . .
O3 C8 H8A 110.2 . .
C9 C8 H8A 110.2 . .
O3 C8 H8B 110.2 . .
C9 C8 H8B 110.2 . .
H8A C8 H8B 108.5 . .
O4 C9 C8 108.1(4) . .
O4 C9 Li1 45.7(2) . .
C8 C9 Li1 80.7(3) . .
O4 C9 H9A 110.1 . .
C8 C9 H9A 110.1 . .
Li1 C9 H9A 86.8 . .
O4 C9 H9B 110.1 . .
C8 C9 H9B 110.1 . .
Li1 C9 H9B 155.6 . .
H9A C9 H9B 108.4 . .
C9 O4 C10 118.8(3) . .
C9 O4 Li1 105.0(3) . .
C10 O4 Li1 115.7(3) . .
O4 C10 C2 114.4(4) . .
O4 C10 H10A 108.7 . .
C2 C10 H10A 108.7 . .
O4 C10 H10B 108.7 . .
C2 C10 H10B 108.7 . .
H10A C10 H10B 107.6 . .
Si2 C11 Sn1 127.73(18) . .
Si2 C11 H11A 105.4 . .
Sn1 C11 H11A 105.4 . .
Si2 C11 H11B 105.4 . .
Sn1 C11 H11B 105.4 . .
H11A C11 H11B 106.0 . .
Si1 C12 Sn1 131.5(2) . .
Si1 C12 H12A 104.4 . .
Sn1 C12 H12A 104.4 . .
Si1 C12 H12B 104.4 . .
Sn1 C12 H12B 104.4 . .
H12A C12 H12B 105.6 . .
Si2 C13 H13A 109.5 . .
Si2 C13 H13B 109.5 . .
H13A C13 H13B 109.5 . .
Si2 C13 H13C 109.5 . .
H13A C13 H13C 109.5 . .
H13B C13 H13C 109.5 . .
Si2 C14 H14A 109.5 . .
Si2 C14 H14B 109.5 . .
H14A C14 H14B 109.5 . .
Si2 C14 H14C 109.5 . .
H14A C14 H14C 109.5 . .
H14B C14 H14C 109.5 . .
Si1 C15 H15A 109.5 . .
Si1 C15 H15B 109.5 . .
H15A C15 H15B 109.5 . .
Si1 C15 H15C 109.5 . .
H15A C15 H15C 109.5 . .
H15B C15 H15C 109.5 . .
Si1 C16 H16A 109.5 . .
Si1 C16 H16B 109.5 . .
H16A C16 H16B 109.5 . .
Si1 C16 H16C 109.5 . .
H16A C16 H16C 109.5 . .
H16B C16 H16C 109.5 . .
C22 C21 C25 105.8(4) . .
C22 C21 Si1 127.5(3) . .
C25 C21 Si1 126.6(3) . .
C22 C21 Fe1 68.5(2) . .
C25 C21 Fe1 69.0(2) . .
Si1 C21 Fe1 129.69(19) . .
C23 C22 C21 108.2(4) . .
C23 C22 Fe1 69.2(2) . .
C21 C22 Fe1 70.5(2) . .
C23 C22 H22A 125.9 . .
C21 C22 H22A 125.9 . .
Fe1 C22 H22A 125.9 . .
C24 C23 C22 108.3(4) . .
C24 C23 Fe1 70.5(2) . .
C22 C23 Fe1 69.6(2) . .
C24 C23 H23A 125.8 . .
C22 C23 H23A 125.8 . .
Fe1 C23 H23A 125.6 . .
C23 C24 C25 108.3(4) . .
C23 C24 Fe1 69.3(3) . .
C25 C24 Fe1 70.0(2) . .
C23 C24 H24A 125.8 . .
C25 C24 H24A 125.8 . .
Fe1 C24 H24A 126.4 . .
C24 C25 C21 109.4(4) . .
C24 C25 Fe1 69.9(3) . .
C21 C25 Fe1 70.0(2) . .
C24 C25 H25A 125.3 . .
C21 C25 H25A 125.3 . .
Fe1 C25 H25A 126.4 . .
C30 C26 C27 105.6(4) . .
C30 C26 Si2 126.0(3) . .
C27 C26 Si2 128.3(3) . .
C30 C26 Fe1 68.5(2) . .
C27 C26 Fe1 69.24(19) . .
Si2 C26 Fe1 128.5(2) . .
C28 C27 C26 107.9(3) . .
C28 C27 Fe1 68.9(2) . .
C26 C27 Fe1 69.6(2) . .
C28 C27 H27A 126.0 . .
C26 C27 H27A 126.0 . .
Fe1 C27 H27A 127.0 . .
C29 C28 C27 108.7(4) . .
C29 C28 Fe1 69.8(2) . .
C27 C28 Fe1 70.2(2) . .
C29 C28 H28A 125.7 . .
C27 C28 H28A 125.7 . .
Fe1 C28 H28A 125.9 . .
C30 C29 C28 107.6(4) . .
C30 C29 Fe1 69.6(3) . .
C28 C29 Fe1 69.7(2) . .
C30 C29 H29A 126.2 . .
C28 C29 H29A 126.2 . .
Fe1 C29 H29A 126.1 . .
C29 C30 C26 110.1(4) . .
C29 C30 Fe1 70.0(2) . .
C26 C30 Fe1 70.5(2) . .
C29 C30 H30A 124.9 . .
C26 C30 H30A 124.9 . .
Fe1 C30 H30A 126.2 . .

loop_
_geom_bond_atom_site_label_1
_geom_bond_atom_site_label_2
_geom_bond_distance
_geom_bond_site_symmetry_2
Fe1 C23 2.021(4) .
Fe1 C22 2.025(4) .
Fe1 C30 2.028(4) .
Fe1 C28 2.031(4) .
Fe1 C29 2.033(4) .
Fe1 C24 2.037(4) .
Fe1 C25 2.038(4) .
Fe1 C27 2.048(4) .
Fe1 C21 2.051(4) .
Fe1 C26 2.054(4) .
Sn1 C11 2.133(4) .
Sn1 C12 2.147(3) .
Sn1 C1 2.149(4) .
Sn1 Cl1 2.5287(11) .
Sn1 Cl2 2.7706(11) .
Cl2 Li1 2.329(8) 2_546
Si1 C12 1.840(4) .
Si1 C21 1.850(4) .
Si1 C16 1.851(4) .
Si1 C15 1.867(4) .
Si2 C26 1.848(4) .
Si2 C13 1.860(4) .
Si2 C11 1.862(4) .
Si2 C14 1.873(4) .
Li1 O1 1.971(8) .
Li1 O2 2.021(8) .
Li1 O4 2.031(7) .
Li1 O3 2.052(7) .
Li1 Cl2 2.329(8) 2_556
Li1 C9 2.739(8) .
Li1 C4 2.755(9) .
C1 C2 1.543(6) .
C1 H1A 0.9900 .
C1 H1B 0.9900 .
C2 C3 1.406(6) .
C2 C10 1.452(6) .
C2 H2A 1.0000 .
C3 O1 1.390(5) .
C3 H3A 0.9900 .
C3 H3B 0.9900 .
O1 C4 1.374(5) .
C4 C5 1.454(6) .
C4 H4A 0.9900 .
C4 H4B 0.9900 .
C5 O2 1.403(5) .
C5 H5A 0.9900 .
C5 H5B 0.9900 .
O2 C6 1.413(5) .
C6 C7 1.446(6) .
C6 H6A 0.9900 .
C6 H6B 0.9900 .
C7 O3 1.436(5) .
C7 H7A 0.9900 .
C7 H7B 0.9900 .
O3 C8 1.434(5) .
C8 C9 1.463(6) .
C8 H8A 0.9900 .
C8 H8B 0.9900 .
C9 O4 1.387(5) .
C9 H9A 0.9900 .
C9 H9B 0.9900 .
O4 C10 1.399(4) .
C10 H10A 0.9900 .
C10 H10B 0.9900 .
C11 H11A 0.9900 .
C11 H11B 0.9900 .
C12 H12A 0.9900 .
C12 H12B 0.9900 .
C13 H13A 0.9800 .
C13 H13B 0.9800 .
C13 H13C 0.9800 .
C14 H14A 0.9800 .
C14 H14B 0.9800 .
C14 H14C 0.9800 .
C15 H15A 0.9800 .
C15 H15B 0.9800 .
C15 H15C 0.9800 .
C16 H16A 0.9800 .
C16 H16B 0.9800 .
C16 H16C 0.9800 .
C21 C22 1.426(6) .
C21 C25 1.431(5) .
C22 C23 1.424(6) .
C22 H22A 0.9500 .
C23 C24 1.393(7) .
C23 H23A 0.9500 .
C24 C25 1.396(6) .
C24 H24A 0.9500 .
C25 H25A 0.9500 .
C26 C30 1.431(5) .
C26 C27 1.440(5) .
C27 C28 1.426(6) .
C27 H27A 0.9500 .
C28 C29 1.406(5) .
C28 H28A 0.9500 .
C29 C30 1.400(6) .
C29 H29A 0.9500 .
C30 H30A 0.9500 .

loop_
_geom_torsion_atom_site_label_1
_geom_torsion_atom_site_label_2
_geom_torsion_atom_site_label_3
_geom_torsion_atom_site_label_4
_geom_torsion
_geom_torsion_site_symmetry_1
_geom_torsion_site_symmetry_4
C11 Sn1 Cl2 Li1 -175.8(2) . 2_546
C12 Sn1 Cl2 Li1 45.8(2) . 2_546
C1 Sn1 Cl2 Li1 -60.4(2) . 2_546
Cl1 Sn1 Cl2 Li1 -148.6(10) . 2_546
C11 Sn1 C1 C2 -1.7(4) . .
C12 Sn1 C1 C2 -172.7(3) . .
Cl1 Sn1 C1 C2 91.7(3) . .
Cl2 Sn1 C1 C2 -86.0(3) . .
Sn1 C1 C2 C3 -120.4(5) . .
Sn1 C1 C2 C10 91.7(6) . .
C10 C2 C3 O1 -36.2(10) . .
C1 C2 C3 O1 -179.3(5) . .
C2 C3 O1 C4 -166.8(6) . .
C2 C3 O1 Li1 54.0(7) . .
O2 Li1 O1 C4 17.0(4) . .
O4 Li1 O1 C4 159.6(3) . .
O3 Li1 O1 C4 89.0(6) . .
Cl2 Li1 O1 C4 -95.9(4) 2_556 .
C9 Li1 O1 C4 153.4(4) . .
O2 Li1 O1 C3 160.7(3) . .
O4 Li1 O1 C3 -56.7(4) . .
O3 Li1 O1 C3 -127.3(5) . .
Cl2 Li1 O1 C3 47.8(5) 2_556 .
C9 Li1 O1 C3 -63.0(5) . .
C4 Li1 O1 C3 143.7(5) . .
C3 O1 C4 C5 178.4(5) . .
Li1 O1 C4 C5 -39.6(6) . .
C3 O1 C4 Li1 -142.0(6) . .
O2 Li1 C4 O1 -159.6(5) . .
O4 Li1 C4 O1 -21.7(4) . .
O3 Li1 C4 O1 -114.2(5) . .
Cl2 Li1 C4 O1 97.1(4) 2_556 .
C9 Li1 C4 O1 -37.1(5) . .
O1 Li1 C4 C5 142.1(6) . .
O2 Li1 C4 C5 -17.5(3) . .
O4 Li1 C4 C5 120.4(4) . .
O3 Li1 C4 C5 27.8(5) . .
Cl2 Li1 C4 C5 -120.8(4) 2_556 .
C9 Li1 C4 C5 105.0(5) . .
O1 C4 C5 O2 48.7(7) . .
Li1 C4 C5 O2 22.5(4) . .
C4 C5 O2 C6 -157.9(4) . .
C4 C5 O2 Li1 -32.4(6) . .
O1 Li1 O2 C5 9.1(4) . .
O4 Li1 O2 C5 -62.7(7) . .
O3 Li1 O2 C5 -126.1(3) . .
Cl2 Li1 O2 C5 122.8(4) 2_556 .
C9 Li1 O2 C5 -106.3(6) . .
C4 Li1 O2 C5 18.6(3) . .
O1 Li1 O2 C6 138.4(3) . .
O4 Li1 O2 C6 66.7(7) . .
O3 Li1 O2 C6 3.2(4) . .
Cl2 Li1 O2 C6 -107.9(4) 2_556 .
C9 Li1 O2 C6 23.0(7) . .
C4 Li1 O2 C6 147.9(4) . .
C5 O2 C6 C7 95.7(6) . .
Li1 O2 C6 C7 -28.9(6) . .
O2 C6 C7 O3 48.9(6) . .
C6 C7 O3 C8 -167.3(4) . .
C6 C7 O3 Li1 -43.4(5) . .
O1 Li1 O3 C8 76.5(6) . .
O2 Li1 O3 C8 149.0(3) . .
O4 Li1 O3 C8 4.2(4) . .
Cl2 Li1 O3 C8 -98.6(4) 2_556 .
C9 Li1 O3 C8 -14.3(3) . .
C4 Li1 O3 C8 112.3(4) . .
O1 Li1 O3 C7 -50.1(6) . .
O2 Li1 O3 C7 22.3(4) . .
O4 Li1 O3 C7 -122.4(3) . .
Cl2 Li1 O3 C7 134.8(3) 2_556 .
C9 Li1 O3 C7 -141.0(3) . .
C4 Li1 O3 C7 -14.3(5) . .
C7 O3 C8 C9 145.9(4) . .
Li1 O3 C8 C9 23.8(5) . .
O3 C8 C9 O4 -53.8(5) . .
O3 C8 C9 Li1 -16.7(4) . .
O1 Li1 C9 O4 12.8(3) . .
O2 Li1 C9 O4 116.3(6) . .
O3 Li1 C9 O4 140.1(4) . .
Cl2 Li1 C9 O4 -108.0(4) 2_556 .
C4 Li1 C9 O4 30.7(4) . .
O1 Li1 C9 C8 -114.0(4) . .
O2 Li1 C9 C8 -10.6(6) . .
O4 Li1 C9 C8 -126.8(5) . .
O3 Li1 C9 C8 13.3(3) . .
Cl2 Li1 C9 C8 125.2(4) 2_556 .
C4 Li1 C9 C8 -96.1(5) . .
C8 C9 O4 C10 -172.5(4) . .
Li1 C9 O4 C10 131.3(5) . .
C8 C9 O4 Li1 56.2(5) . .
O1 Li1 O4 C9 -168.1(3) . .
O2 Li1 O4 C9 -96.8(7) . .
O3 Li1 O4 C9 -32.8(4) . .
Cl2 Li1 O4 C9 78.0(4) 2_556 .
C4 Li1 O4 C9 -158.1(3) . .
O1 Li1 O4 C10 58.8(4) . .
O2 Li1 O4 C10 130.1(6) . .
O3 Li1 O4 C10 -165.8(3) . .
Cl2 Li1 O4 C10 -55.1(4) 2_556 .
C9 Li1 O4 C10 -133.1(5) . .
C4 Li1 O4 C10 68.8(4) . .
C9 O4 C10 C2 177.1(5) . .
Li1 O4 C10 C2 -56.6(6) . .
C3 C2 C10 O4 38.3(9) . .
C1 C2 C10 O4 -177.8(4) . .
C26 Si2 C11 Sn1 -53.8(3) . .
C13 Si2 C11 Sn1 72.3(3) . .
C14 Si2 C11 Sn1 -169.8(3) . .
C12 Sn1 C11 Si2 6.3(4) . .
C1 Sn1 C11 Si2 -160.8(2) . .
Cl1 Sn1 C11 Si2 106.9(3) . .
Cl2 Sn1 C11 Si2 -74.2(3) . .
C21 Si1 C12 Sn1 -62.1(3) . .
C16 Si1 C12 Sn1 63.3(3) . .
C15 Si1 C12 Sn1 -178.0(2) . .
C11 Sn1 C12 Si1 41.1(4) . .
C1 Sn1 C12 Si1 -151.1(3) . .
Cl1 Sn1 C12 Si1 -58.6(2) . .
Cl2 Sn1 C12 Si1 120.8(2) . .
C12 Si1 C21 C22 168.4(3) . .
C16 Si1 C21 C22 41.5(4) . .
C15 Si1 C21 C22 -75.7(4) . .
C12 Si1 C21 C25 -15.9(4) . .
C16 Si1 C21 C25 -142.8(3) . .
C15 Si1 C21 C25 100.0(3) . .
C12 Si1 C21 Fe1 76.2(3) . .
C16 Si1 C21 Fe1 -50.6(3) . .
C15 Si1 C21 Fe1 -167.9(3) . .
C23 Fe1 C21 C22 38.0(3) . .
C30 Fe1 C21 C22 158.7(7) . .
C28 Fe1 C21 C22 -80.2(3) . .
C29 Fe1 C21 C22 -43.2(4) . .
C24 Fe1 C21 C22 81.2(3) . .
C25 Fe1 C21 C22 117.7(3) . .
C27 Fe1 C21 C22 -124.1(3) . .
C26 Fe1 C21 C22 -166.0(2) . .
C23 Fe1 C21 C25 -79.7(3) . .
C22 Fe1 C21 C25 -117.7(3) . .
C30 Fe1 C21 C25 41.1(9) . .
C28 Fe1 C21 C25 162.2(2) . .
C29 Fe1 C21 C25 -160.9(3) . .
C24 Fe1 C21 C25 -36.5(3) . .
C27 Fe1 C21 C25 118.2(2) . .
C26 Fe1 C21 C25 76.3(3) . .
C23 Fe1 C21 Si1 159.6(4) . .
C22 Fe1 C21 Si1 121.6(4) . .
C30 Fe1 C21 Si1 -79.7(9) . .
C28 Fe1 C21 Si1 41.4(3) . .
C29 Fe1 C21 Si1 78.4(4) . .
C24 Fe1 C21 Si1 -157.2(4) . .
C25 Fe1 C21 Si1 -120.8(4) . .
C27 Fe1 C21 Si1 -2.5(3) . .
C26 Fe1 C21 Si1 -44.5(4) . .
C25 C21 C22 C23 0.1(4) . .
Si1 C21 C22 C23 176.5(3) . .
Fe1 C21 C22 C23 -59.2(3) . .
C25 C21 C22 Fe1 59.3(3) . .
Si1 C21 C22 Fe1 -124.3(3) . .
C30 Fe1 C22 C23 -51.9(5) . .
C28 Fe1 C22 C23 -124.3(3) . .
C29 Fe1 C22 C23 -82.2(3) . .
C24 Fe1 C22 C23 37.3(3) . .
C25 Fe1 C22 C23 80.5(3) . .
C27 Fe1 C22 C23 -163.8(3) . .
C21 Fe1 C22 C23 119.2(4) . .
C26 Fe1 C22 C23 170.6(7) . .
C23 Fe1 C22 C21 -119.2(4) . .
C30 Fe1 C22 C21 -171.2(3) . .
C28 Fe1 C22 C21 116.5(2) . .
C29 Fe1 C22 C21 158.5(2) . .
C24 Fe1 C22 C21 -82.0(3) . .
C25 Fe1 C22 C21 -38.7(2) . .
C27 Fe1 C22 C21 77.0(3) . .
C26 Fe1 C22 C21 51.3(9) . .
C21 C22 C23 C24 -0.2(5) . .
Fe1 C22 C23 C24 -60.1(3) . .
C21 C22 C23 Fe1 60.0(3) . .
C22 Fe1 C23 C24 119.2(4) . .
C30 Fe1 C23 C24 -86.9(3) . .
C28 Fe1 C23 C24 -167.1(2) . .
C29 Fe1 C23 C24 -128.0(3) . .
C25 Fe1 C23 C24 37.2(3) . .
C27 Fe1 C23 C24 169.6(5) . .
C21 Fe1 C23 C24 81.4(3) . .
C26 Fe1 C23 C24 -56.0(5) . .
C30 Fe1 C23 C22 153.9(3) . .
C28 Fe1 C23 C22 73.7(3) . .
C29 Fe1 C23 C22 112.8(3) . .
C24 Fe1 C23 C22 -119.2(4) . .
C25 Fe1 C23 C22 -82.0(3) . .
C27 Fe1 C23 C22 50.5(7) . .
C21 Fe1 C23 C22 -37.8(3) . .
C26 Fe1 C23 C22 -175.2(4) . .
C22 C23 C24 C25 0.2(5) . .
Fe1 C23 C24 C25 -59.3(3) . .
C22 C23 C24 Fe1 59.5(3) . .
C22 Fe1 C24 C23 -38.2(3) . .
C30 Fe1 C24 C23 110.1(3) . .
C28 Fe1 C24 C23 35.6(6) . .
C29 Fe1 C24 C23 68.6(3) . .
C25 Fe1 C24 C23 -119.7(4) . .
C27 Fe1 C24 C23 -172.5(3) . .
C21 Fe1 C24 C23 -82.4(3) . .
C26 Fe1 C24 C23 153.4(3) . .
C23 Fe1 C24 C25 119.7(4) . .
C22 Fe1 C24 C25 81.4(3) . .
C30 Fe1 C24 C25 -130.2(3) . .
C28 Fe1 C24 C25 155.3(5) . .
C29 Fe1 C24 C25 -171.7(2) . .
C27 Fe1 C24 C25 -52.9(5) . .
C21 Fe1 C24 C25 37.3(2) . .
C26 Fe1 C24 C25 -86.9(3) . .
C23 C24 C25 C21 -0.1(5) . .
Fe1 C24 C25 C21 -59.0(3) . .
C23 C24 C25 Fe1 58.9(3) . .
C22 C21 C25 C24 0.0(4) . .
Si1 C21 C25 C24 -176.5(3) . .
Fe1 C21 C25 C24 59.0(3) . .
C22 C21 C25 Fe1 -59.0(3) . .
Si1 C21 C25 Fe1 124.6(3) . .
C23 Fe1 C25 C24 -37.3(3) . .
C22 Fe1 C25 C24 -81.9(3) . .
C30 Fe1 C25 C24 69.7(3) . .
C28 Fe1 C25 C24 -161.2(4) . .
C29 Fe1 C25 C24 25.0(7) . .
C27 Fe1 C25 C24 157.5(3) . .
C21 Fe1 C25 C24 -120.6(4) . .
C26 Fe1 C25 C24 112.9(3) . .
C23 Fe1 C25 C21 83.3(2) . .
C22 Fe1 C25 C21 38.7(2) . .
C30 Fe1 C25 C21 -169.7(2) . .
C28 Fe1 C25 C21 -40.6(5) . .
C29 Fe1 C25 C21 145.6(5) . .
C24 Fe1 C25 C21 120.6(4) . .
C27 Fe1 C25 C21 -81.9(3) . .
C26 Fe1 C25 C21 -126.5(2) . .
C13 Si2 C26 C30 49.5(4) . .
C11 Si2 C26 C30 176.8(3) . .
C14 Si2 C26 C30 -67.3(4) . .
C13 Si2 C26 C27 -133.5(3) . .
C11 Si2 C26 C27 -6.1(4) . .
C14 Si2 C26 C27 109.7(4) . .
C13 Si2 C26 Fe1 -40.5(3) . .
C11 Si2 C26 Fe1 86.8(3) . .
C14 Si2 C26 Fe1 -157.3(2) . .
C23 Fe1 C26 C30 -44.3(5) . .
C22 Fe1 C26 C30 149.2(7) . .
C28 Fe1 C26 C30 79.8(3) . .
C29 Fe1 C26 C30 36.4(3) . .
C24 Fe1 C26 C30 -82.7(3) . .
C25 Fe1 C26 C30 -126.3(3) . .
C27 Fe1 C26 C30 117.3(4) . .
C21 Fe1 C26 C30 -169.3(3) . .
C23 Fe1 C26 C27 -161.6(4) . .
C22 Fe1 C26 C27 31.8(9) . .
C30 Fe1 C26 C27 -117.3(4) . .
C28 Fe1 C26 C27 -37.5(2) . .
C29 Fe1 C26 C27 -81.0(3) . .
C24 Fe1 C26 C27 160.0(2) . .
C25 Fe1 C26 C27 116.4(2) . .
C21 Fe1 C26 C27 73.4(3) . .
C23 Fe1 C26 Si2 75.3(5) . .
C22 Fe1 C26 Si2 -91.2(8) . .
C30 Fe1 C26 Si2 119.6(4) . .
C28 Fe1 C26 Si2 -160.6(3) . .
C29 Fe1 C26 Si2 156.0(3) . .
C24 Fe1 C26 Si2 36.9(3) . .
C25 Fe1 C26 Si2 -6.6(3) . .
C27 Fe1 C26 Si2 -123.0(4) . .
C21 Fe1 C26 Si2 -49.7(3) . .
C30 C26 C27 C28 -0.7(4) . .
Si2 C26 C27 C28 -178.2(3) . .
Fe1 C26 C27 C28 58.4(3) . .
C30 C26 C27 Fe1 -59.1(3) . .
Si2 C26 C27 Fe1 123.4(3) . .
C23 Fe1 C27 C28 30.0(7) . .
C22 Fe1 C27 C28 69.3(3) . .
C30 Fe1 C27 C28 -80.8(3) . .
C29 Fe1 C27 C28 -37.3(2) . .
C24 Fe1 C27 C28 -166.8(4) . .
C25 Fe1 C27 C28 155.5(2) . .
C21 Fe1 C27 C28 112.0(2) . .
C26 Fe1 C27 C28 -119.7(3) . .
C23 Fe1 C27 C26 149.7(6) . .
C22 Fe1 C27 C26 -171.0(2) . .
C30 Fe1 C27 C26 38.9(2) . .
C28 Fe1 C27 C26 119.7(3) . .
C29 Fe1 C27 C26 82.4(3) . .
C24 Fe1 C27 C26 -47.1(5) . .
C25 Fe1 C27 C26 -84.8(3) . .
C21 Fe1 C27 C26 -128.3(2) . .
C26 C27 C28 C29 0.6(4) . .
Fe1 C27 C28 C29 59.4(3) . .
C26 C27 C28 Fe1 -58.9(3) . .
C23 Fe1 C28 C29 70.4(3) . .
C22 Fe1 C28 C29 111.4(2) . .
C30 Fe1 C28 C29 -37.7(2) . .
C24 Fe1 C28 C29 43.5(6) . .
C25 Fe1 C28 C29 -177.3(4) . .
C27 Fe1 C28 C29 -119.7(3) . .
C21 Fe1 C28 C29 153.5(2) . .
C26 Fe1 C28 C29 -82.0(2) . .
C23 Fe1 C28 C27 -169.9(2) . .
C22 Fe1 C28 C27 -128.9(2) . .
C30 Fe1 C28 C27 81.9(2) . .
C29 Fe1 C28 C27 119.7(3) . .
C24 Fe1 C28 C27 163.1(5) . .
C25 Fe1 C28 C27 -57.7(5) . .
C21 Fe1 C28 C27 -86.8(3) . .
C26 Fe1 C28 C27 37.7(2) . .
C27 C28 C29 C30 -0.1(5) . .
Fe1 C28 C29 C30 59.5(3) . .
C27 C28 C29 Fe1 -59.7(3) . .
C23 Fe1 C29 C30 114.8(3) . .
C22 Fe1 C29 C30 157.2(2) . .
C28 Fe1 C29 C30 -118.8(3) . .
C24 Fe1 C29 C30 76.6(3) . .
C25 Fe1 C29 C30 57.2(7) . .
C27 Fe1 C29 C30 -81.2(3) . .
C21 Fe1 C29 C30 -173.0(3) . .
C26 Fe1 C29 C30 -37.0(2) . .
C23 Fe1 C29 C28 -126.3(3) . .
C22 Fe1 C29 C28 -84.0(3) . .
C30 Fe1 C29 C28 118.8(3) . .
C24 Fe1 C29 C28 -164.6(2) . .
C25 Fe1 C29 C28 176.1(5) . .
C27 Fe1 C29 C28 37.7(2) . .
C21 Fe1 C29 C28 -54.2(4) . .
C26 Fe1 C29 C28 81.9(2) . .
C28 C29 C30 C26 -0.3(5) . .
Fe1 C29 C30 C26 59.2(3) . .
C28 C29 C30 Fe1 -59.5(3) . .
C27 C26 C30 C29 0.7(4) . .
Si2 C26 C30 C29 178.2(3) . .
Fe1 C26 C30 C29 -58.9(3) . .
C27 C26 C30 Fe1 59.6(2) . .
Si2 C26 C30 Fe1 -122.8(3) . .
C23 Fe1 C30 C29 -80.2(3) . .
C22 Fe1 C30 C29 -44.7(5) . .
C28 Fe1 C30 C29 37.9(2) . .
C24 Fe1 C30 C29 -122.8(3) . .
C25 Fe1 C30 C29 -162.3(2) . .
C27 Fe1 C30 C29 82.2(3) . .
C21 Fe1 C30 C29 163.8(7) . .
C26 Fe1 C30 C29 121.1(4) . .
C23 Fe1 C30 C26 158.7(3) . .
C22 Fe1 C30 C26 -165.8(3) . .
C28 Fe1 C30 C26 -83.3(3) . .
C29 Fe1 C30 C26 -121.1(4) . .
C24 Fe1 C30 C26 116.0(3) . .
C25 Fe1 C30 C26 76.6(3) . .
C27 Fe1 C30 C26 -39.0(2) . .
C21 Fe1 C30 C26 42.7(9) . .
